data_4070878
loop_
_publ_author_name
'Choualeb, A.'
'Maccaroni, E.'
'Blacque, O.'
'Schmalle, H. W.'
'Berke, H.'

_publ_section_title
;
 Rhenium Nitrosyl Complexes for Hydrogenations and Hydrosilylations
;
_journal_issue 14
_journal_name_full Organometallics
_journal_page_first 3474
_journal_paper_doi 10.1021/om7011024
_journal_volume 27
_journal_year 2008
_chemical_formula_moiety '2(C38 H69 Br2 N2 O P2 Re), 2(C4 H8 O), C4 H8 O'
_chemical_formula_sum 'C88 H162 Br4 N4 O5 P4 Re2'
_chemical_formula_weight 2172.12
_chemical_name_systematic
; 
 [Cis-dibromo-cis(acetonitrilo-nitrosyl)-trans-bis(tricyclohexyl-
 phosphine)rhenium] tetrahydrofurane sesquisolvate
;
_space_group_IT_number 2
_symmetry_cell_setting triclinic
_symmetry_space_group_name_Hall '-P 1'
_symmetry_space_group_name_H-M 'P -1'
_atom_sites_solution_hydrogens geom
_atom_sites_solution_primary direct
_atom_sites_solution_secondary difmap
_audit_creation_method SHELXL-97
_cell_angle_alpha 106.501(16)
_cell_angle_beta 93.603(15)
_cell_angle_gamma 96.888(16)
_cell_formula_units_Z 1
_cell_length_a 9.9073(12)
_cell_length_b 14.117(2)
_cell_length_c 17.523(2)
_cell_measurement_reflns_used 8000
_cell_measurement_temperature 183(2)
_cell_measurement_theta_max 28.05
_cell_measurement_theta_min 2.20
_cell_volume 2320.8(6)
_computing_cell_refinement 'Stoe IPDS software'
_computing_data_collection 'Stoe IPDS software'
_computing_data_reduction 'XRED (Stoe & Cie, 1999)'
_computing_molecular_graphics 'PLATON, PLUTON (Spek, 1990, 2005)'
_computing_publication_material 'SHELXL-97 (Sheldrick, 1997)'
_computing_structure_refinement 'SHELXL-97 (Sheldrick, 1997)'
_computing_structure_solution 'SHELXS-97 (Sheldrick, 1990)'
_diffrn_ambient_temperature 183(2)
_diffrn_measured_fraction_theta_full 0.918
_diffrn_measured_fraction_theta_max 0.918
_diffrn_measurement_device_type 'Stoe IPDS diffractometer'
_diffrn_measurement_method '\f oscillation scan'
_diffrn_radiation_monochromator graphite
_diffrn_radiation_source 'fine-focus sealed tube'
_diffrn_radiation_type MoK\a
_diffrn_radiation_wavelength 0.71073
_diffrn_reflns_av_R_equivalents 0.0980
_diffrn_reflns_av_sigmaI/netI 0.2185
_diffrn_reflns_limit_h_max 12
_diffrn_reflns_limit_h_min -11
_diffrn_reflns_limit_k_max 17
_diffrn_reflns_limit_k_min -18
_diffrn_reflns_limit_l_max 23
_diffrn_reflns_limit_l_min -23
_diffrn_reflns_number 25597
_diffrn_reflns_theta_full 28.04
_diffrn_reflns_theta_max 28.04
_diffrn_reflns_theta_min 2.21
_diffrn_standards_decay_% 0
_diffrn_standards_interval_time 7.0
_exptl_absorpt_coefficient_mu 4.446
_exptl_absorpt_correction_T_max 0.9089
_exptl_absorpt_correction_T_min 0.7521
_exptl_absorpt_correction_type numerical
_exptl_absorpt_process_details 'Coppens et al. 1965'
_exptl_crystal_colour orange
_exptl_crystal_density_diffrn 1.554
_exptl_crystal_density_method 'not measured'
_exptl_crystal_description needle
_exptl_crystal_F_000 1108
_exptl_crystal_size_max 0.21
_exptl_crystal_size_mid 0.05
_exptl_crystal_size_min 0.02
_refine_diff_density_max 1.132
_refine_diff_density_min -1.550
_refine_diff_density_rms 0.164
_refine_ls_extinction_method none
_refine_ls_goodness_of_fit_ref 0.688
_refine_ls_hydrogen_treatment constr
_refine_ls_matrix_type full
_refine_ls_number_parameters 462
_refine_ls_number_reflns 10310
_refine_ls_number_restraints 19
_refine_ls_restrained_S_all 0.689
_refine_ls_R_factor_all 0.0932
_refine_ls_R_factor_gt 0.0409
_refine_ls_shift/su_max 0.001
_refine_ls_shift/su_mean 0.000
_refine_ls_structure_factor_coef Fsqd
_refine_ls_weighting_details 'w=1/[\s^2^(Fo^2^)+(0.0203P)^2^] where P=(Fo^2^+2Fc^2^)/3'
_refine_ls_weighting_scheme calc
_refine_ls_wR_factor_gt 0.0771
_refine_ls_wR_factor_ref 0.0850
_reflns_number_gt 5474
_reflns_number_total 10310
_reflns_threshold_expression >2sigma(I)
_cod_data_source_file om7011024-file001.cif
_cod_data_source_block 2b
_cod_database_code 4070878

loop_
_symmetry_equiv_pos_as_xyz
'x, y, z'
'-x, -y, -z'

loop_
_atom_site_label
_atom_site_type_symbol
_atom_site_fract_x
_atom_site_fract_y
_atom_site_fract_z
_atom_site_U_iso_or_equiv
_atom_site_adp_type
_atom_site_occupancy
_atom_site_calc_flag
_atom_site_refinement_flags
_atom_site_disorder_assembly
_atom_site_disorder_group
Re1 Re 0.69496(4) 0.69973(2) 0.724990(19) 0.01213(8) Uani 1 d D . .
Br1 Br 0.94103(9) 0.66313(6) 0.70356(4) 0.0220(2) Uani 1 d . . .
Br2 Br 0.77034(11) 0.88024(6) 0.81667(6) 0.0219(3) Uani 0.872(3) d P A 1
N11 N 0.6142(8) 0.5833(5) 0.6647(4) 0.0152(15) Uiso 0.872(3) d PD A 1
O11 O 0.5512(7) 0.5059(5) 0.6279(4) 0.020(2) Uiso 0.872(3) d PD A 1
Br3 Br 0.5669(9) 0.5332(7) 0.6434(5) 0.0219(3) Uani 0.128(3) d P A 2
N12 N 0.766(5) 0.816(2) 0.791(2) 0.0152(15) Uiso 0.128(3) d PD A 2
O12 O 0.8202 0.896(3) 0.828(3) 0.020(2) Uiso 0.128(3) d PD A 2
P1 P 0.7059(2) 0.76546(13) 0.60605(10) 0.0126(4) Uani 1 d . . .
P2 P 0.7171(2) 0.63827(13) 0.84555(10) 0.0131(4) Uani 1 d . . .
N2 N 0.5039(7) 0.7398(4) 0.7458(3) 0.0151(15) Uani 1 d . . .
C1 C 0.4041(10) 0.7635(6) 0.7592(4) 0.027(2) Uani 1 d . . .
C2 C 0.2707(10) 0.7983(8) 0.7775(6) 0.048(3) Uani 1 d . . .
H2A H 0.2817 0.8484 0.8302 0.072 Uiso 1 calc R . .
H2B H 0.2035 0.7416 0.7778 0.072 Uiso 1 calc R . .
H2C H 0.2389 0.8281 0.7367 0.072 Uiso 1 calc R . .
C3 C 0.7860(8) 0.6901(5) 0.5210(4) 0.0169(16) Uani 1 d . . .
H3 H 0.8866 0.7121 0.5340 0.020 Uiso 1 calc R . .
C4 C 0.7651(8) 0.5775(5) 0.5081(4) 0.0215(18) Uani 1 d . . .
H4A H 0.6676 0.5503 0.4909 0.026 Uiso 1 calc R . .
H4B H 0.7900 0.5637 0.5591 0.026 Uiso 1 calc R . .
C5 C 0.8536(8) 0.5260(5) 0.4442(4) 0.0240(18) Uani 1 d . . .
H5A H 0.9514 0.5508 0.4625 0.029 Uiso 1 calc R . .
H5B H 0.8384 0.4531 0.4360 0.029 Uiso 1 calc R . .
C6 C 0.8171(9) 0.5477(5) 0.3651(4) 0.0258(19) Uani 1 d . . .
H6A H 0.8757 0.5155 0.3246 0.031 Uiso 1 calc R . .
H6B H 0.7207 0.5196 0.3452 0.031 Uiso 1 calc R . .
C7 C 0.8371(9) 0.6576(5) 0.3773(4) 0.028(2) Uani 1 d . . .
H7A H 0.8123 0.6711 0.3261 0.033 Uiso 1 calc R . .
H7B H 0.9345 0.6851 0.3946 0.033 Uiso 1 calc R . .
C8 C 0.7498(9) 0.7083(5) 0.4397(4) 0.0242(19) Uani 1 d . . .
H8A H 0.6522 0.6824 0.4214 0.029 Uiso 1 calc R . .
H8B H 0.7634 0.7810 0.4465 0.029 Uiso 1 calc R . .
C9 C 0.5416(8) 0.7811(5) 0.5592(4) 0.0159(16) Uani 1 d . . .
H9 H 0.5622 0.7975 0.5088 0.019 Uiso 1 calc R . .
C10 C 0.4409(7) 0.6826(5) 0.5332(4) 0.0193(17) Uani 1 d . . .
H10A H 0.4856 0.6288 0.4994 0.023 Uiso 1 calc R . .
H10B H 0.4162 0.6633 0.5812 0.023 Uiso 1 calc R . .
C11 C 0.3114(8) 0.6940(6) 0.4863(4) 0.0234(18) Uani 1 d . . .
H11A H 0.3352 0.7078 0.4361 0.028 Uiso 1 calc R . .
H11B H 0.2471 0.6309 0.4721 0.028 Uiso 1 calc R . .
C12 C 0.2430(9) 0.7781(5) 0.5349(5) 0.030(2) Uani 1 d . . .
H12A H 0.2110 0.7613 0.5825 0.037 Uiso 1 calc R . .
H12B H 0.1622 0.7861 0.5023 0.037 Uiso 1 calc R . .
C13 C 0.3408(9) 0.8758(5) 0.5616(5) 0.028(2) Uani 1 d . . .
H13A H 0.2945 0.9283 0.5956 0.034 Uiso 1 calc R . .
H13B H 0.3641 0.8963 0.5139 0.034 Uiso 1 calc R . .
C14 C 0.4735(8) 0.8678(5) 0.6087(4) 0.0206(17) Uani 1 d . . .
H14A H 0.5369 0.9311 0.6207 0.025 Uiso 1 calc R . .
H14B H 0.4524 0.8560 0.6600 0.025 Uiso 1 calc R . .
C15 C 0.8081(8) 0.8929(5) 0.6314(4) 0.0160(17) Uani 1 d . . .
H15 H 0.7673 0.9349 0.6778 0.019 Uiso 1 calc R . .
C16 C 0.8036(9) 0.9481(6) 0.5666(4) 0.031(2) Uani 1 d . . .
H16A H 0.8531 0.9148 0.5215 0.038 Uiso 1 calc R . .
H16B H 0.7076 0.9456 0.5458 0.038 Uiso 1 calc R . .
C17 C 0.8702(9) 1.0580(6) 0.6028(5) 0.038(2) Uani 1 d . . .
H17A H 0.8689 1.0923 0.5608 0.045 Uiso 1 calc R . .
H17B H 0.8167 1.0923 0.6454 0.045 Uiso 1 calc R . .
C18 C 1.0166(9) 1.0646(6) 0.6374(5) 0.036(2) Uani 1 d . . .
H18A H 1.0543 1.1354 0.6640 0.044 Uiso 1 calc R . .
H18B H 1.0728 1.0382 0.5936 0.044 Uiso 1 calc R . .
C19 C 1.0244(9) 1.0050(5) 0.6983(4) 0.0260(19) Uani 1 d . . .
H19A H 1.1213 1.0062 0.7166 0.031 Uiso 1 calc R . .
H19B H 0.9781 1.0367 0.7454 0.031 Uiso 1 calc R . .
C20 C 0.9565(8) 0.8961(5) 0.6610(4) 0.0221(18) Uani 1 d . . .
H20A H 1.0061 0.8630 0.6158 0.026 Uiso 1 calc R . .
H20B H 0.9613 0.8595 0.7014 0.026 Uiso 1 calc R . .
C21 C 0.8060(8) 0.5279(5) 0.8305(4) 0.0167(16) Uani 1 d . . .
H21 H 0.9054 0.5547 0.8356 0.020 Uiso 1 calc R . .
C22 C 0.7922(9) 0.4734(5) 0.8953(4) 0.0232(19) Uani 1 d . . .
H22A H 0.8122 0.5230 0.9488 0.028 Uiso 1 calc R . .
H22B H 0.6968 0.4404 0.8907 0.028 Uiso 1 calc R . .
C23 C 0.8874(10) 0.3963(5) 0.8878(5) 0.034(2) Uani 1 d . . .
H23A H 0.8727 0.3622 0.9294 0.041 Uiso 1 calc R . .
H23B H 0.9831 0.4300 0.8973 0.041 Uiso 1 calc R . .
C24 C 0.8652(9) 0.3191(5) 0.8058(4) 0.0283(19) Uani 1 d . . .
H24A H 0.7745 0.2782 0.7993 0.034 Uiso 1 calc R . .
H24B H 0.9357 0.2741 0.8013 0.034 Uiso 1 calc R . .
C25 C 0.8737(9) 0.3716(5) 0.7391(4) 0.030(2) Uani 1 d . . .
H25A H 0.9688 0.4039 0.7410 0.036 Uiso 1 calc R . .
H25B H 0.8502 0.3208 0.6863 0.036 Uiso 1 calc R . .
C26 C 0.7787(8) 0.4492(5) 0.7479(4) 0.0234(18) Uani 1 d . . .
H26A H 0.6829 0.4160 0.7404 0.028 Uiso 1 calc R . .
H26B H 0.7908 0.4827 0.7057 0.028 Uiso 1 calc R . .
C27 C 0.5565(8) 0.6028(5) 0.8868(4) 0.0184(17) Uani 1 d . . .
H27 H 0.5819 0.5715 0.9292 0.022 Uiso 1 calc R . .
C28 C 0.4570(8) 0.5252(5) 0.8238(4) 0.0241(19) Uani 1 d . . .
H28A H 0.5025 0.4666 0.7998 0.029 Uiso 1 calc R . .
H28B H 0.4290 0.5537 0.7807 0.029 Uiso 1 calc R . .
C29 C 0.3285(9) 0.4918(6) 0.8615(5) 0.035(2) Uani 1 d . . .
H29A H 0.2637 0.4426 0.8195 0.043 Uiso 1 calc R . .
H29B H 0.3556 0.4595 0.9022 0.043 Uiso 1 calc R . .
C30 C 0.2604(9) 0.5806(6) 0.8997(5) 0.036(2) Uani 1 d . . .
H30A H 0.1809 0.5590 0.9254 0.043 Uiso 1 calc R . .
H30B H 0.2264 0.6093 0.8581 0.043 Uiso 1 calc R . .
C31 C 0.3585(9) 0.6597(6) 0.9619(5) 0.036(2) Uani 1 d . . .
H31A H 0.3855 0.6329 1.0060 0.044 Uiso 1 calc R . .
H31B H 0.3117 0.7182 0.9844 0.044 Uiso 1 calc R . .
C32 C 0.4858(8) 0.6930(5) 0.9267(4) 0.0244(19) Uani 1 d . . .
H32A H 0.5499 0.7414 0.9696 0.029 Uiso 1 calc R . .
H32B H 0.4603 0.7266 0.8865 0.029 Uiso 1 calc R . .
C33 C 0.8177(8) 0.7328(5) 0.9334(4) 0.0159(17) Uani 1 d . . .
H33 H 0.7758 0.7949 0.9379 0.019 Uiso 1 calc R . .
C34 C 0.9672(8) 0.7613(5) 0.9205(4) 0.0215(18) Uani 1 d . . .
H34A H 1.0199 0.7071 0.9240 0.026 Uiso 1 calc R . .
H34B H 0.9716 0.7695 0.8664 0.026 Uiso 1 calc R . .
C35 C 1.0295(9) 0.8569(5) 0.9822(4) 0.030(2) Uani 1 d . . .
H35A H 1.1266 0.8723 0.9738 0.036 Uiso 1 calc R . .
H35B H 0.9818 0.9120 0.9751 0.036 Uiso 1 calc R . .
C36 C 1.0213(9) 0.8515(6) 1.0659(4) 0.034(2) Uani 1 d . . .
H36A H 1.0521 0.9186 1.1039 0.041 Uiso 1 calc R . .
H36B H 1.0838 0.8060 1.0766 0.041 Uiso 1 calc R . .
C37 C 0.8778(10) 0.8148(6) 1.0804(4) 0.037(2) Uani 1 d . . .
H37A H 0.8192 0.8670 1.0808 0.045 Uiso 1 calc R . .
H37B H 0.8801 0.8031 1.1335 0.045 Uiso 1 calc R . .
C38 C 0.8161(8) 0.7187(5) 1.0164(4) 0.0248(19) Uani 1 d . . .
H38A H 0.7209 0.6991 1.0261 0.030 Uiso 1 calc R . .
H38B H 0.8690 0.6644 1.0194 0.030 Uiso 1 calc R . .
O2 O 0.609(2) 0.9974(18) 0.0026(15) 0.139(6) Uiso 0.50 d PD . .
C39 C 0.501(3) 1.001(2) -0.0579 0.139(6) Uiso 0.50 d PD . .
H39A H 0.5332 0.9881 -0.1118 0.167 Uiso 0.50 calc PR . .
H39B H 0.4642 1.0647 -0.0434 0.167 Uiso 0.50 calc PR . .
C40 C 0.397(4) 0.914(2) -0.0525(18) 0.139(6) Uiso 0.50 d PD . .
H40A H 0.3039 0.9150 -0.0760 0.167 Uiso 0.50 calc PR . .
H40B H 0.4261 0.8478 -0.0746 0.167 Uiso 0.50 calc PR . .
C41 C 0.413(3) 0.950(3) 0.0368(18) 0.139(6) Uiso 0.50 d PD . .
H41A H 0.3720 0.8945 0.0564 0.167 Uiso 0.50 calc PR . .
H41B H 0.3592 1.0052 0.0541 0.167 Uiso 0.50 calc PR . .
C42 C 0.559(3) 0.985(3) 0.0787(17) 0.139(6) Uiso 0.50 d PD . .
H42A H 0.5678 1.0487 0.1224 0.167 Uiso 0.50 calc PR . .
H42B H 0.5993 0.9338 0.0973 0.167 Uiso 0.50 calc PR . .
O31 O 0.5042(19) 0.9017(12) 0.2358(9) 0.088(2) Uiso 0.535(10) d PD . .
C431 C 0.413(2) 0.877(2) 0.2946(14) 0.088(2) Uiso 0.535(10) d PD . .
H43A H 0.3325 0.8257 0.2708 0.106 Uiso 0.535(10) calc PR . .
H43B H 0.3900 0.9346 0.3359 0.106 Uiso 0.535(10) calc PR . .
C441 C 0.539(2) 0.836(2) 0.3171(13) 0.088(2) Uiso 0.535(10) d PD . .
H44A H 0.5127 0.7874 0.3466 0.106 Uiso 0.535(10) calc PR . .
H44B H 0.6041 0.8914 0.3536 0.106 Uiso 0.535(10) calc PR . .
C451 C 0.611(3) 0.7851(18) 0.2461(12) 0.088(2) Uiso 0.535(10) d PD . .
H45A H 0.5971 0.7117 0.2355 0.106 Uiso 0.535(10) calc PR . .
H45B H 0.7099 0.8100 0.2541 0.106 Uiso 0.535(10) calc PR . .
C461 C 0.540(3) 0.8154(17) 0.1795(14) 0.088(2) Uiso 0.535(10) d PD . .
H46A H 0.6021 0.8315 0.1416 0.106 Uiso 0.535(10) calc PR . .
H46B H 0.4595 0.7668 0.1506 0.106 Uiso 0.535(10) calc PR . .
O32 O 0.518(2) 0.7298(13) 0.1920(10) 0.088(2) Uiso 0.465(10) d PD . .
C462 C 0.552(3) 0.7659(19) 0.2812(13) 0.088(2) Uiso 0.465(10) d PD . .
H46C H 0.6521 0.7831 0.2966 0.106 Uiso 0.465(10) calc PR . .
H46D H 0.5138 0.7166 0.3074 0.106 Uiso 0.465(10) calc PR . .
C452 C 0.480(4) 0.859(2) 0.2998(16) 0.088(2) Uiso 0.465(10) d PD . .
H45C H 0.5453 0.9159 0.3341 0.106 Uiso 0.465(10) calc PR . .
H45D H 0.4037 0.8478 0.3316 0.106 Uiso 0.465(10) calc PR . .
C442 C 0.420(4) 0.891(2) 0.2264(14) 0.088(2) Uiso 0.465(10) d PD . .
H44C H 0.3194 0.8747 0.2158 0.106 Uiso 0.465(10) calc PR . .
H44D H 0.4501 0.9618 0.2307 0.106 Uiso 0.465(10) calc PR . .
C432 C 0.493(4) 0.8213(18) 0.1695(17) 0.088(2) Uiso 0.465(10) d PD . .
H43C H 0.5819 0.8577 0.1640 0.106 Uiso 0.465(10) calc PR . .
H43D H 0.4391 0.8001 0.1164 0.106 Uiso 0.465(10) calc PR . .

loop_
_atom_site_aniso_label
_atom_site_aniso_U_11
_atom_site_aniso_U_22
_atom_site_aniso_U_33
_atom_site_aniso_U_23
_atom_site_aniso_U_13
_atom_site_aniso_U_12
Re1 0.01303(19) 0.01375(15) 0.01023(14) 0.00464(11) 0.00335(11) 0.00046(12)
Br1 0.0159(5) 0.0324(4) 0.0232(4) 0.0145(3) 0.0079(3) 0.0065(4)
Br2 0.0320(7) 0.0169(5) 0.0158(5) 0.0049(4) 0.0028(5) -0.0012(4)
Br3 0.0320(7) 0.0169(5) 0.0158(5) 0.0049(4) 0.0028(5) -0.0012(4)
P1 0.0143(13) 0.0137(9) 0.0112(9) 0.0057(7) 0.0038(7) 0.0017(8)
P2 0.0144(13) 0.0146(9) 0.0099(9) 0.0035(7) 0.0019(7) 0.0001(8)
N2 0.009(4) 0.024(3) 0.013(3) 0.007(2) 0.006(3) 0.001(3)
C1 0.023(6) 0.037(5) 0.024(4) 0.016(4) 0.005(4) -0.002(4)
C2 0.037(9) 0.067(6) 0.051(6) 0.031(5) 0.013(5) 0.015(6)
C3 0.011(5) 0.025(4) 0.016(4) 0.006(3) 0.002(3) 0.007(3)
C4 0.031(6) 0.020(4) 0.015(4) 0.011(3) -0.003(3) -0.001(3)
C5 0.022(5) 0.018(4) 0.030(4) 0.003(3) 0.003(3) 0.004(3)
C6 0.029(6) 0.036(5) 0.013(4) 0.006(3) 0.007(3) 0.007(4)
C7 0.041(6) 0.026(4) 0.017(4) 0.003(3) 0.015(4) 0.008(4)
C8 0.033(6) 0.029(4) 0.015(4) 0.008(3) 0.015(3) 0.016(4)
C9 0.016(5) 0.013(4) 0.020(4) 0.006(3) 0.005(3) 0.005(3)
C10 0.007(5) 0.029(4) 0.027(4) 0.014(3) 0.008(3) 0.002(3)
C11 0.012(5) 0.039(5) 0.019(4) 0.008(3) 0.000(3) 0.004(4)
C12 0.028(6) 0.032(5) 0.035(5) 0.015(4) 0.003(4) 0.006(4)
C13 0.025(6) 0.021(4) 0.039(5) 0.006(3) 0.000(4) 0.009(4)
C14 0.021(5) 0.018(4) 0.024(4) 0.006(3) 0.006(3) 0.009(3)
C15 0.016(5) 0.008(3) 0.026(4) 0.007(3) 0.007(3) 0.000(3)
C16 0.039(6) 0.033(5) 0.022(4) 0.016(4) -0.009(4) -0.012(4)
C17 0.044(7) 0.027(4) 0.046(5) 0.025(4) -0.006(4) -0.007(4)
C18 0.033(6) 0.022(4) 0.052(5) 0.016(4) -0.001(4) -0.015(4)
C19 0.025(6) 0.020(4) 0.028(4) 0.006(3) -0.001(4) -0.010(3)
C20 0.017(5) 0.026(4) 0.023(4) 0.008(3) 0.004(3) -0.001(3)
C21 0.008(5) 0.018(4) 0.022(4) 0.002(3) 0.006(3) -0.001(3)
C22 0.038(6) 0.019(4) 0.020(4) 0.015(3) 0.007(3) 0.011(4)
C23 0.048(7) 0.028(4) 0.034(5) 0.024(4) -0.001(4) 0.002(4)
C24 0.027(6) 0.029(4) 0.041(5) 0.022(4) 0.020(4) 0.012(4)
C25 0.041(6) 0.022(4) 0.025(4) -0.001(3) 0.014(4) 0.010(4)
C26 0.028(6) 0.027(4) 0.012(3) 0.002(3) 0.002(3) 0.002(4)
C27 0.021(5) 0.028(4) 0.011(3) 0.013(3) 0.005(3) 0.004(3)
C28 0.025(6) 0.027(4) 0.012(4) -0.005(3) 0.006(3) -0.002(4)
C29 0.013(6) 0.039(5) 0.045(5) 0.001(4) 0.010(4) -0.009(4)
C30 0.028(6) 0.039(5) 0.034(5) 0.001(4) 0.005(4) 0.001(4)
C31 0.031(7) 0.030(5) 0.047(5) 0.004(4) 0.026(4) 0.006(4)
C32 0.028(6) 0.022(4) 0.019(4) 0.003(3) 0.002(3) -0.005(3)
C33 0.012(5) 0.016(4) 0.015(4) 0.000(3) -0.004(3) -0.001(3)
C34 0.012(5) 0.029(4) 0.023(4) 0.008(3) 0.002(3) -0.003(3)
C35 0.027(6) 0.023(4) 0.034(5) 0.006(3) 0.003(4) -0.013(4)
C36 0.044(7) 0.031(5) 0.018(4) 0.000(3) -0.016(4) -0.005(4)
C37 0.044(7) 0.039(5) 0.018(4) 0.000(4) -0.007(4) -0.012(4)
C38 0.022(5) 0.033(4) 0.019(4) 0.012(3) -0.004(3) -0.006(4)

loop_
_atom_type_symbol
_atom_type_description
_atom_type_scat_dispersion_real
_atom_type_scat_dispersion_imag
_atom_type_scat_source
C C 0.0033 0.0016 'International Tables Vol C Tables 4.2.6.8 and 6.1.1.4'
H H 0.0000 0.0000 'International Tables Vol C Tables 4.2.6.8 and 6.1.1.4'
Br Br -0.2901 2.4595 'International Tables Vol C Tables 4.2.6.8 and 6.1.1.4'
N N 0.0061 0.0033 'International Tables Vol C Tables 4.2.6.8 and 6.1.1.4'
O O 0.0106 0.0060 'International Tables Vol C Tables 4.2.6.8 and 6.1.1.4'
P P 0.1023 0.0942 'International Tables Vol C Tables 4.2.6.8 and 6.1.1.4'
Re Re -1.0185 7.2310 'International Tables Vol C Tables 4.2.6.8 and 6.1.1.4'

loop_
_geom_angle_atom_site_label_1
_geom_angle_atom_site_label_2
_geom_angle_atom_site_label_3
_geom_angle
_geom_angle_site_symmetry_1
_geom_angle_site_symmetry_3
N11 Re1 N12 175.3(15) . .
N11 Re1 N2 88.2(3) . .
N12 Re1 N2 88.3(16) . .
N11 Re1 P2 92.3(2) . .
N12 Re1 P2 84.8(14) . .
N2 Re1 P2 93.89(16) . .
N11 Re1 P1 91.2(2) . .
N12 Re1 P1 92.1(14) . .
N2 Re1 P1 92.74(16) . .
P2 Re1 P1 172.60(7) . .
N11 Re1 Br3 3.5(3) . .
N12 Re1 Br3 171.9(15) . .
N2 Re1 Br3 85.2(3) . .
P2 Re1 Br3 90.76(17) . .
P1 Re1 Br3 93.06(17) . .
N11 Re1 Br1 95.9(2) . .
N12 Re1 Br1 87.7(16) . .
N2 Re1 Br1 175.83(17) . .
P2 Re1 Br1 86.84(5) . .
P1 Re1 Br1 86.31(5) . .
Br3 Re1 Br1 98.90(19) . .
N11 Re1 Br2 169.6(2) . .
N12 Re1 Br2 7.8(16) . .
N2 Re1 Br2 81.45(17) . .
P2 Re1 Br2 89.09(5) . .
P1 Re1 Br2 88.65(5) . .
Br3 Re1 Br2 166.61(19) . .
Br1 Re1 Br2 94.46(4) . .
O11 N11 Re1 174.6(6) . .
O12 N12 Re1 172(5) . .
C9 P1 C3 103.5(3) . .
C9 P1 C15 103.4(3) . .
C3 P1 C15 104.1(3) . .
C9 P1 Re1 116.4(2) . .
C3 P1 Re1 115.5(2) . .
C15 P1 Re1 112.4(2) . .
C21 P2 C33 104.4(3) . .
C21 P2 C27 104.2(3) . .
C33 P2 C27 102.9(3) . .
C21 P2 Re1 114.0(2) . .
C33 P2 Re1 112.7(2) . .
C27 P2 Re1 117.3(2) . .
C1 N2 Re1 177.7(6) . .
N2 C1 C2 178.4(9) . .
C1 C2 H2A 109.5 . .
C1 C2 H2B 109.5 . .
H2A C2 H2B 109.5 . .
C1 C2 H2C 109.5 . .
H2A C2 H2C 109.5 . .
H2B C2 H2C 109.5 . .
C4 C3 C8 107.9(5) . .
C4 C3 P1 116.0(5) . .
C8 C3 P1 115.0(5) . .
C4 C3 H3 105.7 . .
C8 C3 H3 105.7 . .
P1 C3 H3 105.7 . .
C3 C4 C5 110.5(6) . .
C3 C4 H4A 109.6 . .
C5 C4 H4A 109.6 . .
C3 C4 H4B 109.6 . .
C5 C4 H4B 109.6 . .
H4A C4 H4B 108.1 . .
C6 C5 C4 110.1(6) . .
C6 C5 H5A 109.6 . .
C4 C5 H5A 109.6 . .
C6 C5 H5B 109.6 . .
C4 C5 H5B 109.6 . .
H5A C5 H5B 108.2 . .
C7 C6 C5 110.0(6) . .
C7 C6 H6A 109.7 . .
C5 C6 H6A 109.7 . .
C7 C6 H6B 109.7 . .
C5 C6 H6B 109.7 . .
H6A C6 H6B 108.2 . .
C6 C7 C8 110.5(6) . .
C6 C7 H7A 109.6 . .
C8 C7 H7A 109.6 . .
C6 C7 H7B 109.6 . .
C8 C7 H7B 109.6 . .
H7A C7 H7B 108.1 . .
C7 C8 C3 111.4(6) . .
C7 C8 H8A 109.4 . .
C3 C8 H8A 109.4 . .
C7 C8 H8B 109.4 . .
C3 C8 H8B 109.4 . .
H8A C8 H8B 108.0 . .
C14 C9 C10 111.0(6) . .
C14 C9 P1 115.0(5) . .
C10 C9 P1 111.7(5) . .
C14 C9 H9 106.2 . .
C10 C9 H9 106.2 . .
P1 C9 H9 106.2 . .
C11 C10 C9 110.9(6) . .
C11 C10 H10A 109.5 . .
C9 C10 H10A 109.5 . .
C11 C10 H10B 109.5 . .
C9 C10 H10B 109.5 . .
H10A C10 H10B 108.1 . .
C12 C11 C10 111.0(6) . .
C12 C11 H11A 109.4 . .
C10 C11 H11A 109.4 . .
C12 C11 H11B 109.4 . .
C10 C11 H11B 109.4 . .
H11A C11 H11B 108.0 . .
C11 C12 C13 111.1(7) . .
C11 C12 H12A 109.4 . .
C13 C12 H12A 109.4 . .
C11 C12 H12B 109.4 . .
C13 C12 H12B 109.4 . .
H12A C12 H12B 108.0 . .
C12 C13 C14 112.6(6) . .
C12 C13 H13A 109.1 . .
C14 C13 H13A 109.1 . .
C12 C13 H13B 109.1 . .
C14 C13 H13B 109.1 . .
H13A C13 H13B 107.8 . .
C9 C14 C13 109.9(6) . .
C9 C14 H14A 109.7 . .
C13 C14 H14A 109.7 . .
C9 C14 H14B 109.7 . .
C13 C14 H14B 109.7 . .
H14A C14 H14B 108.2 . .
C20 C15 C16 108.6(6) . .
C20 C15 P1 113.4(5) . .
C16 C15 P1 117.1(5) . .
C20 C15 H15 105.6 . .
C16 C15 H15 105.6 . .
P1 C15 H15 105.6 . .
C17 C16 C15 109.9(6) . .
C17 C16 H16A 109.7 . .
C15 C16 H16A 109.7 . .
C17 C16 H16B 109.7 . .
C15 C16 H16B 109.7 . .
H16A C16 H16B 108.2 . .
C18 C17 C16 111.0(7) . .
C18 C17 H17A 109.4 . .
C16 C17 H17A 109.4 . .
C18 C17 H17B 109.4 . .
C16 C17 H17B 109.4 . .
H17A C17 H17B 108.0 . .
C17 C18 C19 111.2(6) . .
C17 C18 H18A 109.4 . .
C19 C18 H18A 109.4 . .
C17 C18 H18B 109.4 . .
C19 C18 H18B 109.4 . .
H18A C18 H18B 108.0 . .
C20 C19 C18 111.0(6) . .
C20 C19 H19A 109.4 . .
C18 C19 H19A 109.4 . .
C20 C19 H19B 109.4 . .
C18 C19 H19B 109.4 . .
H19A C19 H19B 108.0 . .
C15 C20 C19 110.1(6) . .
C15 C20 H20A 109.6 . .
C19 C20 H20A 109.6 . .
C15 C20 H20B 109.6 . .
C19 C20 H20B 109.6 . .
H20A C20 H20B 108.1 . .
C26 C21 C22 108.3(5) . .
C26 C21 P2 117.1(5) . .
C22 C21 P2 115.2(5) . .
C26 C21 H21 105.0 . .
C22 C21 H21 105.0 . .
P2 C21 H21 105.0 . .
C23 C22 C21 112.3(6) . .
C23 C22 H22A 109.1 . .
C21 C22 H22A 109.1 . .
C23 C22 H22B 109.1 . .
C21 C22 H22B 109.1 . .
H22A C22 H22B 107.9 . .
C22 C23 C24 112.0(7) . .
C22 C23 H23A 109.2 . .
C24 C23 H23A 109.2 . .
C22 C23 H23B 109.2 . .
C24 C23 H23B 109.2 . .
H23A C23 H23B 107.9 . .
C23 C24 C25 110.2(6) . .
C23 C24 H24A 109.6 . .
C25 C24 H24A 109.6 . .
C23 C24 H24B 109.6 . .
C25 C24 H24B 109.6 . .
H24A C24 H24B 108.1 . .
C26 C25 C24 112.2(6) . .
C26 C25 H25A 109.2 . .
C24 C25 H25A 109.2 . .
C26 C25 H25B 109.2 . .
C24 C25 H25B 109.2 . .
H25A C25 H25B 107.9 . .
C25 C26 C21 111.7(6) . .
C25 C26 H26A 109.3 . .
C21 C26 H26A 109.3 . .
C25 C26 H26B 109.3 . .
C21 C26 H26B 109.3 . .
H26A C26 H26B 107.9 . .
C28 C27 C32 110.1(7) . .
C28 C27 P2 111.9(5) . .
C32 C27 P2 113.1(5) . .
C28 C27 H27 107.1 . .
C32 C27 H27 107.1 . .
P2 C27 H27 107.1 . .
C27 C28 C29 110.6(6) . .
C27 C28 H28A 109.5 . .
C29 C28 H28A 109.5 . .
C27 C28 H28B 109.5 . .
C29 C28 H28B 109.5 . .
H28A C28 H28B 108.1 . .
C30 C29 C28 110.0(7) . .
C30 C29 H29A 109.7 . .
C28 C29 H29A 109.7 . .
C30 C29 H29B 109.7 . .
C28 C29 H29B 109.7 . .
H29A C29 H29B 108.2 . .
C29 C30 C31 111.2(8) . .
C29 C30 H30A 109.4 . .
C31 C30 H30A 109.4 . .
C29 C30 H30B 109.4 . .
C31 C30 H30B 109.4 . .
H30A C30 H30B 108.0 . .
C30 C31 C32 111.9(7) . .
C30 C31 H31A 109.2 . .
C32 C31 H31A 109.2 . .
C30 C31 H31B 109.2 . .
C32 C31 H31B 109.2 . .
H31A C31 H31B 107.9 . .
C31 C32 C27 110.6(6) . .
C31 C32 H32A 109.5 . .
C27 C32 H32A 109.5 . .
C31 C32 H32B 109.5 . .
C27 C32 H32B 109.5 . .
H32A C32 H32B 108.1 . .
C38 C33 C34 107.7(6) . .
C38 C33 P2 120.2(5) . .
C34 C33 P2 114.0(5) . .
C38 C33 H33 104.4 . .
C34 C33 H33 104.4 . .
P2 C33 H33 104.4 . .
C35 C34 C33 110.7(6) . .
C35 C34 H34A 109.5 . .
C33 C34 H34A 109.5 . .
C35 C34 H34B 109.5 . .
C33 C34 H34B 109.5 . .
H34A C34 H34B 108.1 . .
C36 C35 C34 112.6(6) . .
C36 C35 H35A 109.1 . .
C34 C35 H35A 109.1 . .
C36 C35 H35B 109.1 . .
C34 C35 H35B 109.1 . .
H35A C35 H35B 107.8 . .
C35 C36 C37 112.3(6) . .
C35 C36 H36A 109.1 . .
C37 C36 H36A 109.1 . .
C35 C36 H36B 109.1 . .
C37 C36 H36B 109.1 . .
H36A C36 H36B 107.9 . .
C36 C37 C38 111.9(7) . .
C36 C37 H37A 109.2 . .
C38 C37 H37A 109.2 . .
C36 C37 H37B 109.2 . .
C38 C37 H37B 109.2 . .
H37A C37 H37B 107.9 . .
C37 C38 C33 110.5(6) . .
C37 C38 H38A 109.5 . .
C33 C38 H38A 109.5 . .
C37 C38 H38B 109.5 . .
C33 C38 H38B 109.5 . .
H38A C38 H38B 108.1 . .
C41 O2 C40 73.0(18) 2_675 2_675
C41 O2 C39 43(2) 2_675 .
C40 O2 C39 97(2) 2_675 .
C41 O2 C42 133(3) 2_675 .
C40 O2 C42 71(2) 2_675 .
C39 O2 C42 114.5(19) . .
C41 O2 C39 108(3) 2_675 2_675
C40 O2 C39 65.2(14) 2_675 2_675
C39 O2 C39 86.2(14) . 2_675
C42 O2 C39 29.2(18) . 2_675
O2 C39 C40 99(2) . .
O2 C39 C39 47.5(13) . 2_675
C40 C39 C39 70.0(19) . 2_675
O2 C39 H39A 111.9 . .
C40 C39 H39A 111.9 . .
C39 C39 H39A 157.7 2_675 .
O2 C39 H39B 111.9 . .
C40 C39 H39B 111.9 . .
C39 C39 H39B 88.9 2_675 .
H39A C39 H39B 109.6 . .
C41 C40 C39 92(2) . .
C41 C40 H40A 113.2 . .
C39 C40 H40A 113.2 . .
C41 C40 H40B 113.2 . .
C39 C40 H40B 113.2 . .
H40A C40 H40B 110.6 . .
C40 C41 C42 117(3) . .
C40 C41 H41A 108.0 . .
C42 C41 H41A 108.0 . .
C40 C41 H41B 108.0 . .
C42 C41 H41B 108.0 . .
H41A C41 H41B 107.2 . .
O2 C42 C41 91(2) . .
O2 C42 H42A 113.5 . .
C41 C42 H42A 113.5 . .
O2 C42 H42B 113.5 . .
C41 C42 H42B 113.5 . .
H42A C42 H42B 110.8 . .
C461 O31 C431 113(2) . .
O31 C431 C441 80.6(17) . .
O31 C431 H43A 115.2 . .
C441 C431 H43A 115.2 . .
O31 C431 H43B 115.2 . .
C441 C431 H43B 115.2 . .
H43A C431 H43B 112.2 . .
C431 C441 C451 113.7(19) . .
C431 C441 H44A 108.8 . .
C451 C441 H44A 108.8 . .
C431 C441 H44B 108.8 . .
C451 C441 H44B 108.8 . .
H44A C441 H44B 107.7 . .
C441 C451 C461 102(2) . .
C441 C451 H45A 111.5 . .
C461 C451 H45A 111.5 . .
C441 C451 H45B 111.5 . .
C461 C451 H45B 111.5 . .
H45A C451 H45B 109.3 . .
O31 C461 C451 91.1(17) . .
O31 C461 H46A 113.4 . .
C451 C461 H46A 113.4 . .
O31 C461 H46B 113.4 . .
C451 C461 H46B 113.4 . .
H46A C461 H46B 110.7 . .
C432 O32 C462 104.5(19) . .
O32 C462 C452 99.0(19) . .
O32 C462 H46C 112.0 . .
C452 C462 H46C 112.0 . .
O32 C462 H46D 112.0 . .
C452 C462 H46D 112.0 . .
H46C C462 H46D 109.6 . .
C462 C452 C442 118(2) . .
C462 C452 H45C 107.9 . .
C442 C452 H45C 107.9 . .
C462 C452 H45D 107.9 . .
C442 C452 H45D 107.9 . .
H45C C452 H45D 107.2 . .
C432 C442 C452 92(2) . .
C432 C442 H44C 113.2 . .
C452 C442 H44C 113.2 . .
C432 C442 H44D 113.2 . .
C452 C442 H44D 113.2 . .
H44C C442 H44D 110.6 . .
C442 C432 O32 115(2) . .
C442 C432 H43C 108.5 . .
O32 C432 H43C 108.5 . .
C442 C432 H43D 108.5 . .
O32 C432 H43D 108.5 . .
H43C C432 H43D 107.5 . .

loop_
_geom_bond_atom_site_label_1
_geom_bond_atom_site_label_2
_geom_bond_distance
_geom_bond_site_symmetry_2
Re1 N11 1.747(7) .
Re1 N12 1.75(2) .
Re1 N2 2.065(7) .
Re1 P2 2.5085(18) .
Re1 P1 2.5138(18) .
Re1 Br3 2.516(10) .
Re1 Br1 2.5804(10) .
Re1 Br2 2.5883(11) .
N11 O11 1.177(9) .
N12 O12 1.17(2) .
P1 C9 1.842(8) .
P1 C3 1.853(7) .
P1 C15 1.875(7) .
P2 C21 1.843(7) .
P2 C33 1.861(7) .
P2 C27 1.861(7) .
N2 C1 1.099(10) .
C1 C2 1.488(13) .
C2 H2A 0.9800 .
C2 H2B 0.9800 .
C2 H2C 0.9800 .
C3 C4 1.527(9) .
C3 C8 1.545(9) .
C3 H3 1.0000 .
C4 C5 1.539(10) .
C4 H4A 0.9900 .
C4 H4B 0.9900 .
C5 C6 1.532(9) .
C5 H5A 0.9900 .
C5 H5B 0.9900 .
C6 C7 1.493(10) .
C6 H6A 0.9900 .
C6 H6B 0.9900 .
C7 C8 1.510(10) .
C7 H7A 0.9900 .
C7 H7B 0.9900 .
C8 H8A 0.9900 .
C8 H8B 0.9900 .
C9 C14 1.541(9) .
C9 C10 1.545(9) .
C9 H9 1.0000 .
C10 C11 1.530(10) .
C10 H10A 0.9900 .
C10 H10B 0.9900 .
C11 C12 1.511(10) .
C11 H11A 0.9900 .
C11 H11B 0.9900 .
C12 C13 1.522(10) .
C12 H12A 0.9900 .
C12 H12B 0.9900 .
C13 C14 1.541(11) .
C13 H13A 0.9900 .
C13 H13B 0.9900 .
C14 H14A 0.9900 .
C14 H14B 0.9900 .
C15 C20 1.519(10) .
C15 C16 1.549(9) .
C15 H15 1.0000 .
C16 C17 1.545(10) .
C16 H16A 0.9900 .
C16 H16B 0.9900 .
C17 C18 1.518(12) .
C17 H17A 0.9900 .
C17 H17B 0.9900 .
C18 C19 1.539(10) .
C18 H18A 0.9900 .
C18 H18B 0.9900 .
C19 C20 1.539(9) .
C19 H19A 0.9900 .
C19 H19B 0.9900 .
C20 H20A 0.9900 .
C20 H20B 0.9900 .
C21 C26 1.539(9) .
C21 C22 1.545(9) .
C21 H21 1.0000 .
C22 C23 1.508(11) .
C22 H22A 0.9900 .
C22 H22B 0.9900 .
C23 C24 1.521(10) .
C23 H23A 0.9900 .
C23 H23B 0.9900 .
C24 C25 1.553(10) .
C24 H24A 0.9900 .
C24 H24B 0.9900 .
C25 C26 1.510(11) .
C25 H25A 0.9900 .
C25 H25B 0.9900 .
C26 H26A 0.9900 .
C26 H26B 0.9900 .
C27 C28 1.519(10) .
C27 C32 1.539(10) .
C27 H27 1.0000 .
C28 C29 1.554(11) .
C28 H28A 0.9900 .
C28 H28B 0.9900 .
C29 C30 1.504(11) .
C29 H29A 0.9900 .
C29 H29B 0.9900 .
C30 C31 1.514(11) .
C30 H30A 0.9900 .
C30 H30B 0.9900 .
C31 C32 1.521(11) .
C31 H31A 0.9900 .
C31 H31B 0.9900 .
C32 H32A 0.9900 .
C32 H32B 0.9900 .
C33 C38 1.525(9) .
C33 C34 1.535(10) .
C33 H33 1.0000 .
C34 C35 1.503(9) .
C34 H34A 0.9900 .
C34 H34B 0.9900 .
C35 C36 1.497(10) .
C35 H35A 0.9900 .
C35 H35B 0.9900 .
C36 C37 1.515(12) .
C36 H36A 0.9900 .
C36 H36B 0.9900 .
C37 C38 1.524(10) .
C37 H37A 0.9900 .
C37 H37B 0.9900 .
C38 H38A 0.9900 .
C38 H38B 0.9900 .
O2 C41 1.18(4) 2_675
O2 C40 1.32(3) 2_675
O2 C39 1.474(18) .
O2 C42 1.499(18) .
O2 C39 1.50(3) 2_675
C39 C40 1.529(19) .
C39 C39 2.03(2) 2_675
C39 H39A 0.9900 .
C39 H39B 0.9900 .
C40 C41 1.493(18) .
C40 H40A 0.9900 .
C40 H40B 0.9900 .
C41 C42 1.538(19) .
C41 H41A 0.9900 .
C41 H41B 0.9900 .
C42 H42A 0.9900 .
C42 H42B 0.9900 .
O31 C461 1.430(17) .
O31 C431 1.498(17) .
C431 C441 1.509(17) .
C431 H43A 0.9900 .
C431 H43B 0.9900 .
C441 C451 1.514(18) .
C441 H44A 0.9900 .
C441 H44B 0.9900 .
C451 C461 1.514(17) .
C451 H45A 0.9900 .
C451 H45B 0.9900 .
C461 H46A 0.9900 .
C461 H46B 0.9900 .
O32 C432 1.498(18) .
O32 C462 1.501(17) .
C462 C452 1.537(18) .
C462 H46C 0.9900 .
C462 H46D 0.9900 .
C452 C442 1.582(18) .
C452 H45C 0.9900 .
C452 H45D 0.9900 .
C442 C432 1.478(18) .
C442 H44C 0.9900 .
C442 H44D 0.9900 .
C432 H43C 0.9900 .
C432 H43D 0.9900 .
